data_7012714
loop_
_publ_author_name
'Ouyang, Xing-Mei'
'Liu, De-Jun'
'Okamura, Taka-aki'
'Bu, Hong-Wei'
'Sun, Wei-Yin'
'Tang, Wen-Xia'
'Ueyama, Norikazu'

_publ_section_title
;
 Syntheses, structures and photoluminescent properties of cadmium(ii),
 silver(i) and copper(i) complexes with novel long chain tetradentate
 ligands
;
_journal_issue 9
_journal_name_full 'Dalton Transactions'
_journal_page_first 1836
_journal_paper_doi 10.1039/b300479a
_journal_year 2003
_chemical_formula_moiety '[Ag3(L1)2](ClO4)3'
_chemical_formula_sum 'C48 H56 Ag3 Cl3 N12 O12'
_chemical_formula_weight 1423.01
_space_group_IT_number 2
_symmetry_cell_setting triclinic
_symmetry_Int_Tables_number 2
_symmetry_space_group_name_Hall '-P 1'
_symmetry_space_group_name_H-M 'P -1'
_atom_sites_solution_hydrogens geom
_atom_sites_solution_primary direct
_atom_sites_solution_secondary difmap
_audit_creation_date 'Mon Dec  2 22:06:46 2002'
_audit_creation_method SHELXL-97
_cell_angle_alpha 94.69(9)
_cell_angle_beta 90.38(7)
_cell_angle_gamma 115.90(8)
_cell_formula_units_Z 2
_cell_length_a 8.879(7)
_cell_length_b 9.997(12)
_cell_length_c 35.53(3)
_cell_measurement_reflns_used 19741
_cell_measurement_temperature 200
_cell_measurement_theta_max 27.5
_cell_measurement_theta_min 3.0
_cell_volume 2824(5)
_computing_structure_refinement 'SHELXL-97 (Sheldrick, 1997)'
_computing_structure_solution 'SIR92 (Altomare, 1994)'
_diffrn_ambient_temperature 200
_diffrn_detector_area_resol_mean 10.00
_diffrn_measured_fraction_theta_full 0.992
_diffrn_measured_fraction_theta_max 0.992
_diffrn_measurement_device_type 'Rigaku RAXIS-RAPID Imaging Plate'
_diffrn_measurement_method \w
_diffrn_radiation_monochromator graphite
_diffrn_radiation_source 'fine-focus sealed tube'
_diffrn_radiation_type MoK\a
_diffrn_radiation_wavelength 0.71075
_diffrn_reflns_av_R_equivalents 0.0578
_diffrn_reflns_av_sigmaI/netI 0.0812
_diffrn_reflns_limit_h_max 11
_diffrn_reflns_limit_h_min -11
_diffrn_reflns_limit_k_max 12
_diffrn_reflns_limit_k_min -12
_diffrn_reflns_limit_l_max 46
_diffrn_reflns_limit_l_min -45
_diffrn_reflns_number 27740
_diffrn_reflns_theta_full 27.47
_diffrn_reflns_theta_max 27.47
_diffrn_reflns_theta_min 3.01
_exptl_absorpt_coefficient_mu 1.241
_exptl_absorpt_correction_T_max 0.940
_exptl_absorpt_correction_T_min 0.624
_exptl_absorpt_correction_type multi-scan
_exptl_absorpt_process_details '(Higashi, 1995)'
_exptl_crystal_colour colorless
_exptl_crystal_density_diffrn 1.673
_exptl_crystal_density_method 'not measured'
_exptl_crystal_description platelet
_exptl_crystal_F_000 1432
_exptl_crystal_size_max 0.200
_exptl_crystal_size_mid 0.200
_exptl_crystal_size_min 0.050
_refine_diff_density_max 1.753
_refine_diff_density_min -0.900
_refine_diff_density_rms 0.102
_refine_ls_extinction_method none
_refine_ls_goodness_of_fit_ref 0.936
_refine_ls_hydrogen_treatment mixed
_refine_ls_matrix_type full
_refine_ls_number_parameters 703
_refine_ls_number_reflns 12802
_refine_ls_number_restraints 0
_refine_ls_restrained_S_all 0.936
_refine_ls_R_factor_all 0.0985
_refine_ls_R_factor_gt 0.0525
_refine_ls_shift/su_max 0.002
_refine_ls_shift/su_mean 0.000
_refine_ls_structure_factor_coef Fsqd
_refine_ls_weighting_details 'calc w=1/[\s^2^(Fo^2^)+(0.0799P)^2^+0.0000P] where P=(Fo^2^+2Fc^2^)/3'
_refine_ls_weighting_scheme calc
_refine_ls_wR_factor_gt 0.1303
_refine_ls_wR_factor_ref 0.1474
_reflns_number_gt 7554
_reflns_number_total 12802
_reflns_threshold_expression >2sigma(I)
_cod_data_source_file b300479a.txt
_cod_data_source_block '[Ag3(L1)2](ClO4)3_(2)'
_cod_original_sg_symbol_H-M 'P -1         '
_cod_database_code 7012714

loop_
_symmetry_equiv_pos_as_xyz
'x, y, z'
'-x, -y, -z'

loop_
_atom_site_label
_atom_site_type_symbol
_atom_site_fract_x
_atom_site_fract_y
_atom_site_fract_z
_atom_site_U_iso_or_equiv
_atom_site_adp_type
_atom_site_occupancy
_atom_site_symmetry_multiplicity
_atom_site_calc_flag
_atom_site_refinement_flags
_atom_site_disorder_assembly
_atom_site_disorder_group
Ag1 Ag 0.69420(5) 0.33576(5) 0.228115(11) 0.04725(12) Uani 1 1 d . . .
Ag2 Ag 0.33998(6) -0.02463(7) 0.520961(13) 0.06834(17) Uani 1 1 d . . .
Ag3 Ag 0.34657(6) -0.62605(5) 0.014662(11) 0.05556(14) Uani 1 1 d . . .
Cl1 Cl 0.79792(17) 0.43589(16) 0.05224(4) 0.0526(3) Uani 1 1 d . . .
Cl2 Cl 0.36332(18) -0.30459(18) 0.23684(4) 0.0622(4) Uani 1 1 d . . .
Cl3 Cl 0.2126(4) -0.3281(2) 0.44076(6) 0.1066(9) Uani 1 1 d . . .
O11 O 0.8522(6) 0.5880(5) 0.04673(17) 0.0897(16) Uani 1 1 d . . .
O12 O 0.8298(6) 0.4157(6) 0.09025(12) 0.0805(14) Uani 1 1 d . . .
O13 O 0.6242(5) 0.3545(6) 0.04183(14) 0.0790(13) Uani 1 1 d . . .
O14 O 0.8891(6) 0.3763(6) 0.02790(14) 0.0822(14) Uani 1 1 d . . .
O21 O 0.3106(8) -0.3467(6) 0.19798(14) 0.0927(16) Uani 1 1 d . . .
O22 O 0.3459(13) -0.4316(7) 0.2526(2) 0.204(6) Uani 1 1 d . . .
O23 O 0.2680(7) -0.2365(11) 0.2526(2) 0.173(4) Uani 1 1 d . . .
O24 O 0.5310(5) -0.1970(5) 0.24120(18) 0.0903(17) Uani 1 1 d . . .
O31 O 0.0968(9) -0.4765(7) 0.4329(2) 0.128(2) Uani 1 1 d . . .
O32 O 0.3591(10) -0.3053(12) 0.4558(2) 0.172(4) Uani 1 1 d . . .
O33 O 0.1228(15) -0.2877(12) 0.4722(3) 0.199(5) Uani 1 1 d . . .
O34 O 0.2037(12) -0.2389(9) 0.4133(2) 0.176(4) Uani 1 1 d . . .
N1 N 0.5157(5) 0.2509(5) 0.28221(11) 0.0397(9) Uani 1 1 d . . .
H1 H 0.5569 0.3296 0.3011 0.048 Uiso 1 1 calc R . .
N2 N 0.7524(5) 0.1483(5) 0.24858(11) 0.0401(9) Uani 1 1 d . . .
H2 H 0.6722 0.0583 0.2369 0.048 Uiso 1 1 calc R . .
N3 N 0.6617(5) 0.4261(5) 0.17167(11) 0.0408(9) Uani 1 1 d . . .
H3 H 0.7198 0.3980 0.1535 0.049 Uiso 1 1 calc R . .
N4 N 0.8845(5) 0.5990(5) 0.23921(11) 0.0441(10) Uani 1 1 d . . .
H4 H 0.9864 0.6065 0.2485 0.053 Uiso 1 1 calc R . .
N101 N 0.1005(7) 0.1418(8) 0.44757(13) 0.0655(15) Uani 1 1 d . . .
N102 N 0.2518(7) 0.0961(7) 0.48888(12) 0.0604(13) Uani 1 1 d . . .
N201 N 0.1359(5) -1.0388(5) -0.05444(12) 0.0457(10) Uani 1 1 d . . .
N202 N 0.2758(6) -0.8355(5) -0.01647(12) 0.0496(11) Uani 1 1 d . . .
N301 N 0.2959(6) -0.3172(5) 0.09444(13) 0.0531(11) Uani 1 1 d . . .
N302 N 0.3855(6) -0.4412(5) 0.05387(12) 0.0517(11) Uani 1 1 d . . .
N401 N 0.3641(6) -0.3687(6) 0.57839(11) 0.0509(11) Uani 1 1 d . . .
N402 N 0.3835(6) -0.1658(7) 0.55571(12) 0.0594(13) Uani 1 1 d . . .
C1 C 0.5482(7) 0.1284(6) 0.29614(14) 0.0482(12) Uani 1 1 d . . .
H5 H 0.5302 0.1256 0.3236 0.058 Uiso 1 1 calc R . .
H6 H 0.4672 0.0315 0.2832 0.058 Uiso 1 1 calc R . .
C2 C 0.7215(7) 0.1484(7) 0.28929(14) 0.0491(13) Uani 1 1 d . . .
H7 H 0.8028 0.2441 0.3027 0.059 Uiso 1 1 calc R . .
H8 H 0.7384 0.0666 0.2996 0.059 Uiso 1 1 calc R . .
C3 C 0.7441(7) 0.5916(6) 0.17804(14) 0.0467(12) Uani 1 1 d . . .
H9 H 0.6684 0.6260 0.1916 0.056 Uiso 1 1 calc R . .
H10 H 0.7657 0.6344 0.1534 0.056 Uiso 1 1 calc R . .
C4 C 0.9086(6) 0.6472(7) 0.20103(15) 0.0512(13) Uani 1 1 d . . .
H11 H 0.9823 0.6096 0.1878 0.061 Uiso 1 1 calc R . .
H12 H 0.9655 0.7577 0.2027 0.061 Uiso 1 1 calc R . .
C10 C 0.3342(6) 0.2096(7) 0.27621(13) 0.0479(13) Uani 1 1 d . . .
H13 H 0.2837 0.1181 0.2584 0.057 Uiso 1 1 calc R . .
H14 H 0.3229 0.2905 0.2640 0.057 Uiso 1 1 calc R . .
C11 C 0.2359(6) 0.1823(6) 0.31138(13) 0.0440(12) Uani 1 1 d . . .
C12 C 0.2122(7) 0.2968(7) 0.33090(14) 0.0482(13) Uani 1 1 d . . .
H15 H 0.2551 0.3921 0.3214 0.058 Uiso 1 1 calc R . .
C13 C 0.1265(7) 0.2739(8) 0.36415(15) 0.0581(16) Uani 1 1 d . . .
H16 H 0.1111 0.3536 0.3771 0.070 Uiso 1 1 calc R . .
C14 C 0.0641(7) 0.1377(8) 0.37842(15) 0.0576(16) Uani 1 1 d . . .
C15 C 0.0844(7) 0.0200(8) 0.35841(16) 0.0595(15) Uani 1 1 d . . .
H17 H 0.0393 -0.0758 0.3676 0.071 Uiso 1 1 calc R . .
C16 C 0.1697(7) 0.0429(7) 0.32541(14) 0.0517(13) Uani 1 1 d . . .
H18 H 0.1834 -0.0372 0.3121 0.062 Uiso 1 1 calc R . .
C17 C -0.0207(9) 0.1136(11) 0.41565(17) 0.086(3) Uani 1 1 d . . .
H19 H -0.0747 0.1815 0.4197 0.104 Uiso 1 1 calc R . .
H20 H -0.1093 0.0096 0.4148 0.104 Uiso 1 1 calc R . .
C20 C 0.9163(7) 0.1555(7) 0.24008(15) 0.0479(12) Uani 1 1 d . . .
H21 H 0.9259 0.0690 0.2496 0.057 Uiso 1 1 calc R . .
H22 H 1.0053 0.2477 0.2532 0.057 Uiso 1 1 calc R . .
C21 C 0.9405(6) 0.1543(6) 0.19804(14) 0.0418(11) Uani 1 1 d . . .
C22 C 1.0302(6) 0.2831(6) 0.18179(16) 0.0478(12) Uani 1 1 d . . .
H23 H 1.0827 0.3743 0.1975 0.057 Uiso 1 1 calc R . .
C23 C 1.0469(7) 0.2849(6) 0.14337(15) 0.0483(12) Uani 1 1 d . . .
H24 H 1.1089 0.3767 0.1328 0.058 Uiso 1 1 calc R . .
C24 C 0.9729(6) 0.1520(6) 0.11989(15) 0.0443(11) Uani 1 1 d . . .
C25 C 0.8820(8) 0.0199(6) 0.13588(16) 0.0553(14) Uani 1 1 d . . .
H25 H 0.8299 -0.0716 0.1203 0.066 Uiso 1 1 calc R . .
C26 C 0.8669(7) 0.0214(6) 0.17487(16) 0.0542(13) Uani 1 1 d . . .
H26 H 0.8055 -0.0697 0.1857 0.065 Uiso 1 1 calc R . .
C27 C 1.0006(7) 0.1559(6) 0.07822(15) 0.0515(13) Uani 1 1 d . . .
H27 H 1.0161 0.2543 0.0708 0.062 Uiso 1 1 calc R . .
H28 H 1.1054 0.1467 0.0733 0.062 Uiso 1 1 calc R . .
C30 C 0.4864(7) 0.3721(6) 0.15669(17) 0.0526(13) Uani 1 1 d . . .
H29 H 0.4848 0.4259 0.1346 0.063 Uiso 1 1 calc R . .
H30 H 0.4191 0.3931 0.1764 0.063 Uiso 1 1 calc R . .
C31 C 0.4106(6) 0.2072(6) 0.14510(14) 0.0440(12) Uani 1 1 d . . .
C32 C 0.3926(7) 0.1536(7) 0.10726(15) 0.0546(14) Uani 1 1 d . . .
H31 H 0.4292 0.2219 0.0884 0.065 Uiso 1 1 calc R . .
C33 C 0.3219(7) 0.0020(7) 0.09676(15) 0.0576(15) Uani 1 1 d . . .
H32 H 0.3116 -0.0333 0.0708 0.069 Uiso 1 1 calc R . .
C34 C 0.2663(7) -0.0987(6) 0.12363(16) 0.0499(13) Uani 1 1 d . . .
C35 C 0.2887(7) -0.0421(7) 0.16165(15) 0.0550(14) Uani 1 1 d . . .
H33 H 0.2568 -0.1089 0.1808 0.066 Uiso 1 1 calc R . .
C36 C 0.3558(7) 0.1075(6) 0.17137(14) 0.0516(13) Uani 1 1 d . . .
H34 H 0.3645 0.1431 0.1973 0.062 Uiso 1 1 calc R . .
C37 C 0.1818(8) -0.2652(7) 0.1131(2) 0.0690(18) Uani 1 1 d . . .
H35 H 0.1421 -0.3172 0.1361 0.083 Uiso 1 1 calc R . .
H36 H 0.0829 -0.2907 0.0959 0.083 Uiso 1 1 calc R . .
C40 C 0.8379(8) 0.6951(6) 0.26439(14) 0.0502(13) Uani 1 1 d . . .
H37 H 0.7386 0.7000 0.2529 0.060 Uiso 1 1 calc R . .
H38 H 0.9308 0.7973 0.2665 0.060 Uiso 1 1 calc R . .
C41 C 0.7982(7) 0.6458(6) 0.30366(13) 0.0441(12) Uani 1 1 d . . .
C42 C 0.6709(7) 0.6642(7) 0.32245(15) 0.0551(14) Uani 1 1 d . . .
H39 H 0.6069 0.7044 0.3101 0.066 Uiso 1 1 calc R . .
C43 C 0.6359(8) 0.6252(7) 0.35881(16) 0.0579(14) Uani 1 1 d . . .
H40 H 0.5471 0.6373 0.3710 0.070 Uiso 1 1 calc R . .
C44 C 0.7282(8) 0.5689(6) 0.37774(14) 0.0516(13) Uani 1 1 d . . .
C45 C 0.8558(8) 0.5515(7) 0.35940(15) 0.0568(15) Uani 1 1 d . . .
H41 H 0.9201 0.5127 0.3722 0.068 Uiso 1 1 calc R . .
C46 C 0.8922(7) 0.5887(6) 0.32317(14) 0.0501(13) Uani 1 1 d . . .
H42 H 0.9810 0.5760 0.3112 0.060 Uiso 1 1 calc R . .
C47 C 0.6894(9) 0.5290(7) 0.41846(16) 0.0667(17) Uani 1 1 d . . .
H43 H 0.7907 0.5880 0.4352 0.080 Uiso 1 1 calc R . .
H44 H 0.5997 0.5559 0.4271 0.080 Uiso 1 1 calc R . .
C101 C 0.1303(8) 0.0376(8) 0.46329(17) 0.0632(17) Uani 1 1 d . . .
H45 H 0.0696 -0.0667 0.4565 0.076 Uiso 1 1 calc R . .
C102 C 0.3018(10) 0.2476(9) 0.48973(17) 0.076(2) Uani 1 1 d . . .
H46 H 0.3888 0.3214 0.5060 0.091 Uiso 1 1 calc R . .
C103 C 0.2113(11) 0.2755(10) 0.46472(17) 0.078(2) Uani 1 1 d . . .
H47 H 0.2219 0.3710 0.4597 0.093 Uiso 1 1 calc R . .
C201 C 0.1343(7) -0.9173(6) -0.03554(14) 0.0491(13) Uani 1 1 d . . .
H48 H 0.0416 -0.8939 -0.0360 0.059 Uiso 1 1 calc R . .
C202 C 0.3775(7) -0.9063(6) -0.02371(16) 0.0542(14) Uani 1 1 d . . .
H49 H 0.4892 -0.8722 -0.0139 0.065 Uiso 1 1 calc R . .
C203 C 0.2920(7) -1.0321(7) -0.04712(17) 0.0568(14) Uani 1 1 d . . .
H50 H 0.3317 -1.1019 -0.0566 0.068 Uiso 1 1 calc R . .
C301 C 0.2635(8) -0.4020(7) 0.06088(16) 0.0564(14) Uani 1 1 d . . .
H51 H 0.1669 -0.4294 0.0447 0.068 Uiso 1 1 calc R . .
C302 C 0.5020(8) -0.3780(6) 0.08357(14) 0.0517(13) Uani 1 1 d . . .
H52 H 0.6041 -0.3864 0.0859 0.062 Uiso 1 1 calc R . .
C303 C 0.4482(8) -0.3022(7) 0.10883(15) 0.0536(14) Uani 1 1 d . . .
H53 H 0.5041 -0.2488 0.1320 0.064 Uiso 1 1 calc R . .
C401 C 0.3048(8) -0.3111(8) 0.55246(15) 0.0570(15) Uani 1 1 d . . .
H54 H 0.2169 -0.3688 0.5342 0.068 Uiso 1 1 calc R . .
C402 C 0.5027(7) -0.1258(8) 0.58559(14) 0.0558(15) Uani 1 1 d . . .
H55 H 0.5792 -0.0270 0.5949 0.067 Uiso 1 1 calc R . .
C403 C 0.4890(7) -0.2532(7) 0.59885(15) 0.0538(14) Uani 1 1 d . . .
H56 H 0.5554 -0.2604 0.6189 0.065 Uiso 1 1 calc R . .

loop_
_atom_site_aniso_label
_atom_site_aniso_U_11
_atom_site_aniso_U_22
_atom_site_aniso_U_33
_atom_site_aniso_U_23
_atom_site_aniso_U_13
_atom_site_aniso_U_12
Ag1 0.0542(2) 0.0460(2) 0.0497(2) 0.01879(17) 0.00927(18) 0.0271(2)
Ag2 0.0776(3) 0.1083(4) 0.0509(2) 0.0406(3) 0.0288(2) 0.0642(3)
Ag3 0.0765(3) 0.0442(2) 0.0431(2) -0.00233(17) 0.0089(2) 0.0249(2)
Cl1 0.0510(7) 0.0550(8) 0.0541(7) 0.0097(6) 0.0031(6) 0.0247(6)
Cl2 0.0481(8) 0.0609(9) 0.0625(8) 0.0020(7) -0.0046(7) 0.0107(7)
Cl3 0.161(2) 0.0521(10) 0.0827(13) -0.0048(9) -0.0622(15) 0.0273(12)
O11 0.086(3) 0.053(3) 0.136(5) 0.011(3) -0.010(3) 0.036(3)
O12 0.096(3) 0.090(4) 0.051(2) 0.007(2) -0.009(2) 0.037(3)
O13 0.057(2) 0.087(4) 0.084(3) 0.010(3) -0.006(2) 0.023(2)
O14 0.087(3) 0.083(4) 0.089(3) 0.013(3) 0.028(3) 0.047(3)
O21 0.132(5) 0.078(4) 0.070(3) 0.005(3) -0.014(3) 0.048(3)
O22 0.260(10) 0.075(4) 0.151(6) 0.055(4) -0.119(7) -0.047(5)
O23 0.056(3) 0.235(9) 0.172(7) -0.111(7) 0.004(4) 0.033(4)
O24 0.046(2) 0.050(3) 0.166(5) 0.007(3) -0.010(3) 0.013(2)
O31 0.147(6) 0.079(4) 0.156(6) 0.019(4) -0.039(5) 0.047(4)
O32 0.121(6) 0.251(11) 0.117(6) -0.020(6) -0.034(5) 0.064(6)
O33 0.245(12) 0.197(10) 0.156(8) -0.024(7) -0.080(8) 0.106(9)
O34 0.194(8) 0.124(6) 0.139(6) 0.067(5) -0.040(6) -0.003(6)
N1 0.044(2) 0.042(2) 0.038(2) 0.0075(17) 0.0098(18) 0.0226(19)
N2 0.046(2) 0.038(2) 0.040(2) 0.0024(17) -0.0007(18) 0.0224(19)
N3 0.045(2) 0.040(2) 0.039(2) 0.0062(17) 0.0034(18) 0.0203(19)
N4 0.041(2) 0.047(3) 0.044(2) 0.0126(19) 0.0001(19) 0.018(2)
N101 0.085(4) 0.107(5) 0.040(2) 0.030(3) 0.029(3) 0.071(4)
N102 0.074(3) 0.092(4) 0.036(2) 0.020(2) 0.017(2) 0.054(3)
N201 0.050(2) 0.044(3) 0.044(2) 0.0007(19) 0.002(2) 0.023(2)
N202 0.065(3) 0.043(3) 0.041(2) -0.0015(19) 0.001(2) 0.025(2)
N301 0.059(3) 0.043(3) 0.054(3) -0.006(2) 0.010(2) 0.022(2)
N302 0.070(3) 0.044(3) 0.041(2) -0.0029(19) 0.002(2) 0.025(2)
N401 0.063(3) 0.064(3) 0.034(2) 0.008(2) 0.004(2) 0.035(3)
N402 0.059(3) 0.091(4) 0.043(2) 0.023(3) 0.016(2) 0.044(3)
C1 0.061(3) 0.045(3) 0.041(3) 0.008(2) 0.005(2) 0.025(3)
C2 0.067(3) 0.052(3) 0.039(2) 0.008(2) 0.003(2) 0.035(3)
C3 0.058(3) 0.037(3) 0.044(3) 0.013(2) 0.002(2) 0.018(2)
C4 0.044(3) 0.054(3) 0.048(3) 0.018(2) 0.011(2) 0.012(3)
C10 0.048(3) 0.061(3) 0.031(2) 0.016(2) 0.009(2) 0.018(3)
C11 0.034(2) 0.065(4) 0.030(2) 0.004(2) -0.002(2) 0.018(2)
C12 0.054(3) 0.063(4) 0.038(2) 0.013(2) 0.003(2) 0.033(3)
C13 0.063(3) 0.095(5) 0.041(3) 0.013(3) 0.008(3) 0.056(4)
C14 0.047(3) 0.100(5) 0.041(3) 0.030(3) 0.017(2) 0.042(3)
C15 0.049(3) 0.065(4) 0.055(3) 0.022(3) 0.009(3) 0.014(3)
C16 0.050(3) 0.055(3) 0.039(3) 0.002(2) 0.003(2) 0.013(3)
C17 0.077(4) 0.169(8) 0.050(3) 0.044(4) 0.027(3) 0.083(5)
C20 0.049(3) 0.057(3) 0.048(3) 0.001(2) -0.004(2) 0.034(3)
C21 0.043(3) 0.044(3) 0.048(3) 0.000(2) 0.002(2) 0.029(2)
C22 0.046(3) 0.033(3) 0.058(3) -0.007(2) -0.004(3) 0.014(2)
C23 0.051(3) 0.034(3) 0.057(3) 0.001(2) 0.011(3) 0.016(2)
C24 0.044(3) 0.043(3) 0.050(3) 0.001(2) -0.001(2) 0.024(2)
C25 0.068(4) 0.035(3) 0.054(3) -0.004(2) 0.003(3) 0.015(3)
C26 0.064(3) 0.038(3) 0.058(3) 0.005(2) 0.007(3) 0.019(3)
C27 0.052(3) 0.046(3) 0.054(3) 0.003(2) 0.003(3) 0.020(3)
C30 0.057(3) 0.044(3) 0.060(3) 0.003(3) -0.010(3) 0.025(3)
C31 0.045(3) 0.048(3) 0.042(3) -0.001(2) -0.004(2) 0.025(2)
C32 0.065(4) 0.058(4) 0.043(3) 0.011(3) 0.001(3) 0.028(3)
C33 0.063(4) 0.066(4) 0.041(3) -0.008(3) 0.005(3) 0.028(3)
C34 0.046(3) 0.047(3) 0.055(3) -0.006(3) 0.011(3) 0.020(2)
C35 0.063(3) 0.051(3) 0.043(3) 0.004(2) 0.008(3) 0.017(3)
C36 0.061(3) 0.054(3) 0.034(2) -0.002(2) 0.005(2) 0.021(3)
C37 0.059(4) 0.051(4) 0.088(4) -0.017(3) 0.016(3) 0.019(3)
C40 0.070(4) 0.041(3) 0.041(3) 0.005(2) -0.002(3) 0.025(3)
C41 0.057(3) 0.037(3) 0.038(2) -0.001(2) -0.010(2) 0.021(2)
C42 0.063(3) 0.065(4) 0.049(3) 0.010(3) -0.003(3) 0.039(3)
C43 0.062(3) 0.068(4) 0.053(3) 0.004(3) 0.004(3) 0.037(3)
C44 0.068(4) 0.046(3) 0.039(3) 0.000(2) -0.003(3) 0.024(3)
C45 0.076(4) 0.065(4) 0.045(3) 0.005(3) -0.006(3) 0.046(3)
C46 0.059(3) 0.053(3) 0.044(3) 0.003(2) 0.000(3) 0.030(3)
C47 0.096(5) 0.067(4) 0.042(3) -0.004(3) -0.001(3) 0.042(4)
C101 0.069(4) 0.087(5) 0.054(3) 0.033(3) 0.030(3) 0.048(4)
C102 0.118(6) 0.094(6) 0.043(3) 0.007(3) 0.018(3) 0.072(5)
C103 0.133(7) 0.100(6) 0.044(3) 0.014(3) 0.021(4) 0.089(6)
C201 0.065(3) 0.047(3) 0.044(3) 0.005(2) 0.012(3) 0.033(3)
C202 0.059(3) 0.044(3) 0.061(3) -0.003(3) -0.012(3) 0.025(3)
C203 0.065(4) 0.046(3) 0.066(4) -0.002(3) -0.006(3) 0.033(3)
C301 0.065(4) 0.052(3) 0.048(3) -0.004(3) 0.005(3) 0.024(3)
C302 0.069(4) 0.055(3) 0.040(3) 0.007(2) 0.003(3) 0.035(3)
C303 0.071(4) 0.053(3) 0.038(3) -0.002(2) 0.003(3) 0.030(3)
C401 0.062(3) 0.076(5) 0.035(3) 0.014(3) 0.006(3) 0.031(3)
C402 0.062(3) 0.076(4) 0.038(3) 0.010(3) 0.012(3) 0.038(3)
C403 0.061(3) 0.072(4) 0.040(3) 0.010(3) 0.003(3) 0.039(3)

loop_
_atom_type_symbol
_atom_type_description
_atom_type_scat_dispersion_real
_atom_type_scat_dispersion_imag
_atom_type_scat_source
Ag Ag -0.8971 1.1015 'International Tables Vol C Tables 4.2.6.8 and 6.1.1.4'
Cl Cl 0.1484 0.1585 'International Tables Vol C Tables 4.2.6.8 and 6.1.1.4'
O O 0.0106 0.0060 'International Tables Vol C Tables 4.2.6.8 and 6.1.1.4'
N N 0.0061 0.0033 'International Tables Vol C Tables 4.2.6.8 and 6.1.1.4'
C C 0.0033 0.0016 'International Tables Vol C Tables 4.2.6.8 and 6.1.1.4'
H H 0.0000 0.0000 'International Tables Vol C Tables 4.2.6.8 and 6.1.1.4'

loop_
_geom_angle_atom_site_label_1
_geom_angle_atom_site_label_2
_geom_angle_atom_site_label_3
_geom_angle
_geom_angle_site_symmetry_1
_geom_angle_site_symmetry_3
_geom_angle_publ_flag
N2 Ag1 N3 139.24(15) . . ?
N2 Ag1 N4 123.34(16) . . ?
N3 Ag1 N4 77.85(17) . . ?
N2 Ag1 N1 75.70(16) . . ?
N3 Ag1 N1 133.40(15) . . ?
N4 Ag1 N1 110.70(17) . . ?
N102 Ag2 N402 169.8(2) . . ?
N102 Ag2 Ag2 99.40(15) . 2_656 ?
N402 Ag2 Ag2 90.07(15) . 2_656 ?
N202 Ag3 N302 168.68(18) . . ?
N202 Ag3 Ag3 113.62(16) . 2_645 ?
N302 Ag3 Ag3 77.37(16) . 2_645 ?
O11 Cl1 O13 109.8(3) . . ?
O11 Cl1 O12 112.0(3) . . ?
O13 Cl1 O12 110.5(3) . . ?
O11 Cl1 O14 108.7(3) . . ?
O13 Cl1 O14 108.1(3) . . ?
O12 Cl1 O14 107.7(3) . . ?
O22 Cl2 O23 115.0(7) . . ?
O22 Cl2 O24 109.7(5) . . ?
O23 Cl2 O24 106.3(4) . . ?
O22 Cl2 O21 107.1(4) . . ?
O23 Cl2 O21 107.4(4) . . ?
O24 Cl2 O21 111.4(4) . . ?
O32 Cl3 O31 116.0(6) . . ?
O32 Cl3 O34 120.3(6) . . ?
O31 Cl3 O34 111.8(4) . . ?
O32 Cl3 O33 105.9(5) . . ?
O31 Cl3 O33 97.6(6) . . ?
O34 Cl3 O33 100.8(7) . . ?
C10 N1 C1 113.1(4) . . ?
C10 N1 Ag1 117.3(3) . . ?
C1 N1 Ag1 106.1(3) . . ?
C10 N1 H1 106.5 . . ?
C1 N1 H1 106.5 . . ?
Ag1 N1 H1 106.5 . . ?
C20 N2 C2 113.3(4) . . ?
C20 N2 Ag1 116.6(3) . . ?
C2 N2 Ag1 105.3(3) . . ?
C20 N2 H2 107.0 . . ?
C2 N2 H2 107.0 . . ?
Ag1 N2 H2 107.0 . . ?
C3 N3 C30 110.4(4) . . ?
C3 N3 Ag1 107.0(3) . . ?
C30 N3 Ag1 115.7(3) . . ?
C3 N3 H3 107.8 . . ?
C30 N3 H3 107.8 . . ?
Ag1 N3 H3 107.8 . . ?
C40 N4 C4 111.4(4) . . ?
C40 N4 Ag1 119.2(3) . . ?
C4 N4 Ag1 102.8(3) . . ?
C40 N4 H4 107.6 . . ?
C4 N4 H4 107.6 . . ?
Ag1 N4 H4 107.6 . . ?
C101 N101 C103 106.3(6) . . ?
C101 N101 C17 125.8(7) . . ?
C103 N101 C17 127.7(6) . . ?
C101 N102 C102 104.5(5) . . ?
C101 N102 Ag2 125.1(5) . . ?
C102 N102 Ag2 130.3(5) . . ?
C201 N201 C203 106.7(5) . . ?
C201 N201 C27 127.0(5) . 2_645 ?
C203 N201 C27 126.3(5) . 2_645 ?
C201 N202 C202 106.1(4) . . ?
C201 N202 Ag3 127.4(4) . . ?
C202 N202 Ag3 126.2(4) . . ?
C301 N301 C303 106.8(5) . . ?
C301 N301 C37 125.7(5) . . ?
C303 N301 C37 127.2(5) . . ?
C301 N302 C302 107.0(5) . . ?
C301 N302 Ag3 120.9(4) . . ?
C302 N302 Ag3 128.7(4) . . ?
C401 N401 C403 107.4(5) . . ?
C401 N401 C47 125.6(5) . 2_656 ?
C403 N401 C47 126.8(5) . 2_656 ?
C401 N402 C402 106.4(5) . . ?
C401 N402 Ag2 125.5(4) . . ?
C402 N402 Ag2 128.0(5) . . ?
C2 C1 N1 112.2(4) . . ?
C2 C1 H5 109.2 . . ?
N1 C1 H5 109.2 . . ?
C2 C1 H6 109.2 . . ?
N1 C1 H6 109.2 . . ?
H5 C1 H6 107.9 . . ?
N2 C2 C1 111.1(4) . . ?
N2 C2 H7 109.4 . . ?
C1 C2 H7 109.4 . . ?
N2 C2 H8 109.4 . . ?
C1 C2 H8 109.4 . . ?
H7 C2 H8 108.0 . . ?
N3 C3 C4 111.1(4) . . ?
N3 C3 H9 109.4 . . ?
C4 C3 H9 109.4 . . ?
N3 C3 H10 109.4 . . ?
C4 C3 H10 109.4 . . ?
H9 C3 H10 108.0 . . ?
N4 C4 C3 112.4(4) . . ?
N4 C4 H11 109.1 . . ?
C3 C4 H11 109.1 . . ?
N4 C4 H12 109.1 . . ?
C3 C4 H12 109.1 . . ?
H11 C4 H12 107.9 . . ?
N1 C10 C11 115.2(4) . . ?
N1 C10 H13 108.5 . . ?
C11 C10 H13 108.5 . . ?
N1 C10 H14 108.5 . . ?
C11 C10 H14 108.5 . . ?
H13 C10 H14 107.5 . . ?
C12 C11 C16 118.7(5) . . ?
C12 C11 C10 120.4(5) . . ?
C16 C11 C10 120.9(5) . . ?
C11 C12 C13 120.8(6) . . ?
C11 C12 H15 119.6 . . ?
C13 C12 H15 119.6 . . ?
C14 C13 C12 120.7(6) . . ?
C14 C13 H16 119.6 . . ?
C12 C13 H16 119.6 . . ?
C13 C14 C15 118.9(5) . . ?
C13 C14 C17 121.3(7) . . ?
C15 C14 C17 119.7(6) . . ?
C16 C15 C14 120.3(6) . . ?
C16 C15 H17 119.9 . . ?
C14 C15 H17 119.9 . . ?
C15 C16 C11 120.6(6) . . ?
C15 C16 H18 119.7 . . ?
C11 C16 H18 119.7 . . ?
N101 C17 C14 111.4(5) . . ?
N101 C17 H19 109.3 . . ?
C14 C17 H19 109.3 . . ?
N101 C17 H20 109.3 . . ?
C14 C17 H20 109.3 . . ?
H19 C17 H20 108.0 . . ?
N2 C20 C21 110.9(4) . . ?
N2 C20 H21 109.5 . . ?
C21 C20 H21 109.5 . . ?
N2 C20 H22 109.5 . . ?
C21 C20 H22 109.5 . . ?
H21 C20 H22 108.0 . . ?
C22 C21 C26 118.4(5) . . ?
C22 C21 C20 121.3(5) . . ?
C26 C21 C20 120.3(5) . . ?
C21 C22 C23 122.0(5) . . ?
C21 C22 H23 119.0 . . ?
C23 C22 H23 119.0 . . ?
C22 C23 C24 119.9(5) . . ?
C22 C23 H24 120.0 . . ?
C24 C23 H24 120.0 . . ?
C25 C24 C23 118.9(5) . . ?
C25 C24 C27 122.1(5) . . ?
C23 C24 C27 118.9(5) . . ?
C24 C25 C26 119.9(5) . . ?
C24 C25 H25 120.0 . . ?
C26 C25 H25 120.0 . . ?
C21 C26 C25 120.8(5) . . ?
C21 C26 H26 119.6 . . ?
C25 C26 H26 119.6 . . ?
N201 C27 C24 114.3(5) 2_645 . ?
N201 C27 H27 108.7 2_645 . ?
C24 C27 H27 108.7 . . ?
N201 C27 H28 108.7 2_645 . ?
C24 C27 H28 108.7 . . ?
H27 C27 H28 107.6 . . ?
N3 C30 C31 110.5(4) . . ?
N3 C30 H29 109.6 . . ?
C31 C30 H29 109.6 . . ?
N3 C30 H30 109.6 . . ?
C31 C30 H30 109.6 . . ?
H29 C30 H30 108.1 . . ?
C36 C31 C32 118.6(5) . . ?
C36 C31 C30 120.7(5) . . ?
C32 C31 C30 120.8(5) . . ?
C33 C32 C31 120.5(5) . . ?
C33 C32 H31 119.7 . . ?
C31 C32 H31 119.7 . . ?
C34 C33 C32 120.6(5) . . ?
C34 C33 H32 119.7 . . ?
C32 C33 H32 119.7 . . ?
C33 C34 C35 117.9(5) . . ?
C33 C34 C37 122.0(5) . . ?
C35 C34 C37 120.1(6) . . ?
C36 C35 C34 120.6(5) . . ?
C36 C35 H33 119.7 . . ?
C34 C35 H33 119.7 . . ?
C31 C36 C35 121.8(5) . . ?
C31 C36 H34 119.1 . . ?
C35 C36 H34 119.1 . . ?
N301 C37 C34 111.6(5) . . ?
N301 C37 H35 109.3 . . ?
C34 C37 H35 109.3 . . ?
N301 C37 H36 109.3 . . ?
C34 C37 H36 109.3 . . ?
H35 C37 H36 108.0 . . ?
N4 C40 C41 114.6(4) . . ?
N4 C40 H37 108.6 . . ?
C41 C40 H37 108.6 . . ?
N4 C40 H38 108.6 . . ?
C41 C40 H38 108.6 . . ?
H37 C40 H38 107.6 . . ?
C42 C41 C46 117.8(5) . . ?
C42 C41 C40 119.8(5) . . ?
C46 C41 C40 122.3(5) . . ?
C43 C42 C41 121.0(5) . . ?
C43 C42 H39 119.5 . . ?
C41 C42 H39 119.5 . . ?
C42 C43 C44 120.8(6) . . ?
C42 C43 H40 119.6 . . ?
C44 C43 H40 119.6 . . ?
C43 C44 C45 118.5(5) . . ?
C43 C44 C47 120.0(6) . . ?
C45 C44 C47 121.5(5) . . ?
C46 C45 C44 121.7(5) . . ?
C46 C45 H41 119.2 . . ?
C44 C45 H41 119.2 . . ?
C45 C46 C41 120.1(5) . . ?
C45 C46 H42 119.9 . . ?
C41 C46 H42 119.9 . . ?
N401 C47 C44 111.8(5) 2_656 . ?
N401 C47 H43 109.3 2_656 . ?
C44 C47 H43 109.3 . . ?
N401 C47 H44 109.3 2_656 . ?
C44 C47 H44 109.3 . . ?
H43 C47 H44 107.9 . . ?
N102 C101 N101 112.0(7) . . ?
N102 C101 H45 124.0 . . ?
N101 C101 H45 124.0 . . ?
C103 C102 N102 110.2(7) . . ?
C103 C102 H46 124.9 . . ?
N102 C102 H46 124.9 . . ?
C102 C103 N101 106.8(7) . . ?
C102 C103 H47 126.6 . . ?
N101 C103 H47 126.6 . . ?
N202 C201 N201 111.8(5) . . ?
N202 C201 H48 124.1 . . ?
N201 C201 H48 124.1 . . ?
C203 C202 N202 109.0(5) . . ?
C203 C202 H49 125.5 . . ?
N202 C202 H49 125.5 . . ?
C202 C203 N201 106.4(5) . . ?
C202 C203 H50 126.8 . . ?
N201 C203 H50 126.8 . . ?
N302 C301 N301 110.3(5) . . ?
N302 C301 H51 124.9 . . ?
N301 C301 H51 124.9 . . ?
C303 C302 N302 109.1(5) . . ?
C303 C302 H52 125.5 . . ?
N302 C302 H52 125.5 . . ?
C302 C303 N301 106.8(5) . . ?
C302 C303 H53 126.6 . . ?
N301 C303 H53 126.6 . . ?
N402 C401 N401 111.1(5) . . ?
N402 C401 H54 124.5 . . ?
N401 C401 H54 124.5 . . ?
C403 C402 N402 107.4(6) . . ?
C403 C402 H55 126.3 . . ?
N402 C402 H55 126.3 . . ?
N401 C403 C402 107.7(5) . . ?
N401 C403 H56 126.1 . . ?
C402 C403 H56 126.1 . . ?

loop_
_geom_bond_atom_site_label_1
_geom_bond_atom_site_label_2
_geom_bond_distance
_geom_bond_site_symmetry_2
_geom_bond_publ_flag
Ag1 N2 2.317(5) . ?
Ag1 N3 2.332(4) . ?
Ag1 N4 2.423(6) . ?
Ag1 N1 2.461(5) . ?
Ag2 N102 2.100(5) . ?
Ag2 N402 2.103(5) . ?
Ag2 Ag2 3.081(3) 2_656 ?
Ag3 N202 2.113(5) . ?
Ag3 N302 2.119(5) . ?
Ag3 Ag3 3.054(4) 2_645 ?
Cl1 O11 1.412(5) . ?
Cl1 O13 1.423(5) . ?
Cl1 O12 1.427(5) . ?
Cl1 O14 1.450(5) . ?
Cl2 O22 1.376(7) . ?
Cl2 O23 1.393(7) . ?
Cl2 O24 1.403(5) . ?
Cl2 O21 1.424(5) . ?
Cl3 O32 1.319(8) . ?
Cl3 O31 1.390(7) . ?
Cl3 O34 1.399(8) . ?
Cl3 O33 1.506(13) . ?
N1 C10 1.487(6) . ?
N1 C1 1.495(7) . ?
N1 H1 0.9300 . ?
N2 C20 1.460(7) . ?
N2 C2 1.474(6) . ?
N2 H2 0.9300 . ?
N3 C3 1.484(7) . ?
N3 C30 1.485(7) . ?
N3 H3 0.9300 . ?
N4 C40 1.452(7) . ?
N4 C4 1.463(6) . ?
N4 H4 0.9300 . ?
N101 C101 1.342(8) . ?
N101 C103 1.355(10) . ?
N101 C17 1.480(8) . ?
N102 C101 1.296(8) . ?
N102 C102 1.377(9) . ?
N201 C201 1.344(7) . ?
N201 C203 1.380(7) . ?
N201 C27 1.462(7) 2_645 ?
N202 C201 1.307(7) . ?
N202 C202 1.383(7) . ?
N301 C301 1.357(7) . ?
N301 C303 1.384(7) . ?
N301 C37 1.465(7) . ?
N302 C301 1.321(8) . ?
N302 C302 1.374(7) . ?
N401 C401 1.343(7) . ?
N401 C403 1.351(8) . ?
N401 C47 1.473(8) 2_656 ?
N402 C401 1.303(8) . ?
N402 C402 1.397(7) . ?
C1 C2 1.486(8) . ?
C1 H5 0.9900 . ?
C1 H6 0.9900 . ?
C2 H7 0.9900 . ?
C2 H8 0.9900 . ?
C3 C4 1.520(7) . ?
C3 H9 0.9900 . ?
C3 H10 0.9900 . ?
C4 H11 0.9900 . ?
C4 H12 0.9900 . ?
C10 C11 1.504(7) . ?
C10 H13 0.9900 . ?
C10 H14 0.9900 . ?
C11 C12 1.384(8) . ?
C11 C16 1.392(8) . ?
C12 C13 1.390(8) . ?
C12 H15 0.9500 . ?
C13 C14 1.369(9) . ?
C13 H16 0.9500 . ?
C14 C15 1.405(9) . ?
C14 C17 1.511(8) . ?
C15 C16 1.380(8) . ?
C15 H17 0.9500 . ?
C16 H18 0.9500 . ?
C17 H19 0.9900 . ?
C17 H20 0.9900 . ?
C20 C21 1.510(7) . ?
C20 H21 0.9900 . ?
C20 H22 0.9900 . ?
C21 C22 1.362(8) . ?
C21 C26 1.388(7) . ?
C22 C23 1.375(8) . ?
C22 H23 0.9500 . ?
C23 C24 1.394(7) . ?
C23 H24 0.9500 . ?
C24 C25 1.384(8) . ?
C24 C27 1.503(8) . ?
C25 C26 1.392(8) . ?
C25 H25 0.9500 . ?
C26 H26 0.9500 . ?
C27 N201 1.462(7) 2_645 ?
C27 H27 0.9900 . ?
C27 H28 0.9900 . ?
C30 C31 1.502(8) . ?
C30 H29 0.9900 . ?
C30 H30 0.9900 . ?
C31 C36 1.355(8) . ?
C31 C32 1.387(7) . ?
C32 C33 1.380(8) . ?
C32 H31 0.9500 . ?
C33 C34 1.378(8) . ?
C33 H32 0.9500 . ?
C34 C35 1.399(8) . ?
C34 C37 1.509(8) . ?
C35 C36 1.358(8) . ?
C35 H33 0.9500 . ?
C36 H34 0.9500 . ?
C37 H35 0.9900 . ?
C37 H36 0.9900 . ?
C40 C41 1.510(7) . ?
C40 H37 0.9900 . ?
C40 H38 0.9900 . ?
C41 C42 1.389(8) . ?
C41 C46 1.406(7) . ?
C42 C43 1.378(8) . ?
C42 H39 0.9500 . ?
C43 C44 1.378(8) . ?
C43 H40 0.9500 . ?
C44 C45 1.379(8) . ?
C44 C47 1.534(8) . ?
C45 C46 1.371(8) . ?
C45 H41 0.9500 . ?
C46 H42 0.9500 . ?
C47 N401 1.473(8) 2_656 ?
C47 H43 0.9900 . ?
C47 H44 0.9900 . ?
C101 H45 0.9500 . ?
C102 C103 1.319(9) . ?
C102 H46 0.9500 . ?
C103 H47 0.9500 . ?
C201 H48 0.9500 . ?
C202 C203 1.355(8) . ?
C202 H49 0.9500 . ?
C203 H50 0.9500 . ?
C301 H51 0.9500 . ?
C302 C303 1.348(8) . ?
C302 H52 0.9500 . ?
C303 H53 0.9500 . ?
C401 H54 0.9500 . ?
C402 C403 1.351(8) . ?
C402 H55 0.9500 . ?
C403 H56 0.9500 . ?

loop_
_geom_torsion_atom_site_label_1
_geom_torsion_atom_site_label_2
_geom_torsion_atom_site_label_3
_geom_torsion_atom_site_label_4
_geom_torsion
_geom_torsion_site_symmetry_1
_geom_torsion_site_symmetry_2
_geom_torsion_site_symmetry_3
_geom_torsion_site_symmetry_4
_geom_torsion_publ_flag
N2 Ag1 N1 C10 -128.1(4) . . . . ?
N3 Ag1 N1 C10 18.5(4) . . . . ?
N4 Ag1 N1 C10 111.3(4) . . . . ?
N2 Ag1 N1 C1 -0.5(3) . . . . ?
N3 Ag1 N1 C1 146.1(3) . . . . ?
N4 Ag1 N1 C1 -121.2(3) . . . . ?
N3 Ag1 N2 C20 63.3(4) . . . . ?
N4 Ag1 N2 C20 -48.9(4) . . . . ?
N1 Ag1 N2 C20 -154.5(4) . . . . ?
N3 Ag1 N2 C2 -170.2(3) . . . . ?
N4 Ag1 N2 C2 77.7(4) . . . . ?
N1 Ag1 N2 C2 -27.9(3) . . . . ?
N2 Ag1 N3 C3 -139.6(3) . . . . ?
N4 Ag1 N3 C3 -12.0(3) . . . . ?
N1 Ag1 N3 C3 95.2(4) . . . . ?
N2 Ag1 N3 C30 96.8(4) . . . . ?
N4 Ag1 N3 C30 -135.5(4) . . . . ?
N1 Ag1 N3 C30 -28.4(4) . . . . ?
N2 Ag1 N4 C40 -112.5(3) . . . . ?
N3 Ag1 N4 C40 105.7(4) . . . . ?
N1 Ag1 N4 C40 -26.4(4) . . . . ?
N2 Ag1 N4 C4 123.7(3) . . . . ?
N3 Ag1 N4 C4 -18.1(3) . . . . ?
N1 Ag1 N4 C4 -150.1(3) . . . . ?
N402 Ag2 N102 C101 -54.9(13) . . . . ?
Ag2 Ag2 N102 C101 102.4(4) 2_656 . . . ?
N402 Ag2 N102 C102 123.9(12) . . . . ?
Ag2 Ag2 N102 C102 -78.8(5) 2_656 . . . ?
N302 Ag3 N202 C201 76.0(10) . . . . ?
Ag3 Ag3 N202 C201 -118.3(4) 2_645 . . . ?
N302 Ag3 N202 C202 -110.8(10) . . . . ?
Ag3 Ag3 N202 C202 54.9(5) 2_645 . . . ?
N202 Ag3 N302 C301 -67.6(11) . . . . ?
Ag3 Ag3 N302 C301 125.9(5) 2_645 . . . ?
N202 Ag3 N302 C302 88.7(11) . . . . ?
Ag3 Ag3 N302 C302 -77.9(5) 2_645 . . . ?
N102 Ag2 N402 C401 54.4(14) . . . . ?
Ag2 Ag2 N402 C401 -103.3(5) 2_656 . . . ?
N102 Ag2 N402 C402 -127.7(11) . . . . ?
Ag2 Ag2 N402 C402 74.6(4) 2_656 . . . ?
C10 N1 C1 C2 159.9(4) . . . . ?
Ag1 N1 C1 C2 29.9(5) . . . . ?
C20 N2 C2 C1 -175.3(5) . . . . ?
Ag1 N2 C2 C1 56.1(5) . . . . ?
N1 C1 C2 N2 -60.7(6) . . . . ?
C30 N3 C3 C4 167.7(4) . . . . ?
Ag1 N3 C3 C4 41.0(5) . . . . ?
C40 N4 C4 C3 -81.8(6) . . . . ?
Ag1 N4 C4 C3 47.0(5) . . . . ?
N3 C3 C4 N4 -64.1(6) . . . . ?
C1 N1 C10 C11 65.3(6) . . . . ?
Ag1 N1 C10 C11 -170.6(4) . . . . ?
N1 C10 C11 C12 93.3(6) . . . . ?
N1 C10 C11 C16 -85.5(6) . . . . ?
C16 C11 C12 C13 1.0(7) . . . . ?
C10 C11 C12 C13 -177.7(5) . . . . ?
C11 C12 C13 C14 0.3(8) . . . . ?
C12 C13 C14 C15 -1.6(8) . . . . ?
C12 C13 C14 C17 176.5(5) . . . . ?
C13 C14 C15 C16 1.6(8) . . . . ?
C17 C14 C15 C16 -176.5(5) . . . . ?
C14 C15 C16 C11 -0.3(8) . . . . ?
C12 C11 C16 C15 -1.0(8) . . . . ?
C10 C11 C16 C15 177.8(5) . . . . ?
C101 N101 C17 C14 -96.3(8) . . . . ?
C103 N101 C17 C14 78.1(9) . . . . ?
C13 C14 C17 N101 -91.2(7) . . . . ?
C15 C14 C17 N101 86.8(8) . . . . ?
C2 N2 C20 C21 179.7(4) . . . . ?
Ag1 N2 C20 C21 -57.7(5) . . . . ?
N2 C20 C21 C22 99.2(6) . . . . ?
N2 C20 C21 C26 -78.8(6) . . . . ?
C26 C21 C22 C23 1.1(8) . . . . ?
C20 C21 C22 C23 -176.9(5) . . . . ?
C21 C22 C23 C24 -0.9(8) . . . . ?
C22 C23 C24 C25 0.6(8) . . . . ?
C22 C23 C24 C27 -176.9(5) . . . . ?
C23 C24 C25 C26 -0.5(8) . . . . ?
C27 C24 C25 C26 176.8(5) . . . . ?
C22 C21 C26 C25 -1.0(8) . . . . ?
C20 C21 C26 C25 177.0(5) . . . . ?
C24 C25 C26 C21 0.7(9) . . . . ?
C25 C24 C27 N201 31.0(7) . . . 2_645 ?
C23 C24 C27 N201 -151.6(5) . . . 2_645 ?
C3 N3 C30 C31 172.0(4) . . . . ?
Ag1 N3 C30 C31 -66.2(5) . . . . ?
N3 C30 C31 C36 77.7(7) . . . . ?
N3 C30 C31 C32 -103.5(6) . . . . ?
C36 C31 C32 C33 -0.7(8) . . . . ?
C30 C31 C32 C33 -179.6(5) . . . . ?
C31 C32 C33 C34 0.8(9) . . . . ?
C32 C33 C34 C35 -2.0(9) . . . . ?
C32 C33 C34 C37 177.4(5) . . . . ?
C33 C34 C35 C36 3.2(9) . . . . ?
C37 C34 C35 C36 -176.2(5) . . . . ?
C32 C31 C36 C35 1.9(9) . . . . ?
C30 C31 C36 C35 -179.2(5) . . . . ?
C34 C35 C36 C31 -3.2(9) . . . . ?
C301 N301 C37 C34 -128.1(6) . . . . ?
C303 N301 C37 C34 58.5(9) . . . . ?
C33 C34 C37 N301 64.2(8) . . . . ?
C35 C34 C37 N301 -116.4(6) . . . . ?
C4 N4 C40 C41 175.7(4) . . . . ?
Ag1 N4 C40 C41 56.2(6) . . . . ?
N4 C40 C41 C42 -143.3(5) . . . . ?
N4 C40 C41 C46 40.4(7) . . . . ?
C46 C41 C42 C43 -1.2(9) . . . . ?
C40 C41 C42 C43 -177.7(5) . . . . ?
C41 C42 C43 C44 1.0(10) . . . . ?
C42 C43 C44 C45 -0.4(9) . . . . ?
C42 C43 C44 C47 178.8(6) . . . . ?
C43 C44 C45 C46 0.0(9) . . . . ?
C47 C44 C45 C46 -179.2(6) . . . . ?
C44 C45 C46 C41 -0.2(9) . . . . ?
C42 C41 C46 C45 0.8(8) . . . . ?
C40 C41 C46 C45 177.2(5) . . . . ?
C43 C44 C47 N401 117.9(6) . . . 2_656 ?
C45 C44 C47 N401 -62.9(8) . . . 2_656 ?
C102 N102 C101 N101 0.5(6) . . . . ?
Ag2 N102 C101 N101 179.6(3) . . . . ?
C103 N101 C101 N102 -0.2(6) . . . . ?
C17 N101 C101 N102 175.2(5) . . . . ?
C101 N102 C102 C103 -0.6(7) . . . . ?
Ag2 N102 C102 C103 -179.6(4) . . . . ?
N102 C102 C103 N101 0.5(8) . . . . ?
C101 N101 C103 C102 -0.2(7) . . . . ?
C17 N101 C103 C102 -175.5(5) . . . . ?
C202 N202 C201 N201 0.9(6) . . . . ?
Ag3 N202 C201 N201 175.2(3) . . . . ?
C203 N201 C201 N202 -0.8(6) . . . . ?
C27 N201 C201 N202 179.2(5) 2_645 . . . ?
C201 N202 C202 C203 -0.6(7) . . . . ?
Ag3 N202 C202 C203 -175.0(4) . . . . ?
N202 C202 C203 N201 0.1(7) . . . . ?
C201 N201 C203 C202 0.4(7) . . . . ?
C27 N201 C203 C202 -179.6(5) 2_645 . . . ?
C302 N302 C301 N301 -0.8(7) . . . . ?
Ag3 N302 C301 N301 159.9(4) . . . . ?
C303 N301 C301 N302 0.5(7) . . . . ?
C37 N301 C301 N302 -174.1(6) . . . . ?
C301 N302 C302 C303 0.9(7) . . . . ?
Ag3 N302 C302 C303 -157.9(4) . . . . ?
N302 C302 C303 N301 -0.6(7) . . . . ?
C301 N301 C303 C302 0.0(7) . . . . ?
C37 N301 C303 C302 174.5(6) . . . . ?
C402 N402 C401 N401 0.3(6) . . . . ?
Ag2 N402 C401 N401 178.6(3) . . . . ?
C403 N401 C401 N402 -0.9(6) . . . . ?
C47 N401 C401 N402 -176.4(5) 2_656 . . . ?
C401 N402 C402 C403 0.4(6) . . . . ?
Ag2 N402 C402 C403 -177.9(4) . . . . ?
C401 N401 C403 C402 1.1(6) . . . . ?
C47 N401 C403 C402 176.6(5) 2_656 . . . ?
N402 C402 C403 N401 -0.9(6) . . . . ?
